data_2022318
loop_
_publ_author_name
'McKee, Vickie'
'Kose, Muhammet'

_publ_section_title
;
 Manganese(II) complexes derived from acyclic ligands having flexible
 alcohol arms: structural chracterization and SOD and catalase mimetic
 studies
;
_journal_coeditor_code JX3060
_journal_issue 2
_journal_name_full 'Acta Crystallographica Section C'
_journal_page_first 100
_journal_page_last 110
_journal_paper_doi 10.1107/S2053229621000395
_journal_volume 77
_journal_year 2021
_chemical_formula_iupac '[Mn Cl (C13 H19 N3 O2) (H2 O)] Cl, H2 O'
_chemical_formula_moiety 'C13 H21 Cl1 Mn N3 O3 +, Cl -, H2 O'
_chemical_formula_sum 'C13 H23 Cl2 Mn N3 O4'
_chemical_formula_weight 411.18
_chemical_name_systematic
'Chlorido{1,1'-[(pyridine-2,6-diyl)bis(nitrilomethanylylidene)]bis(propan-2-ol)}manganese(II) chloride monohydrate'
_space_group_crystal_system monoclinic
_space_group_IT_number 14
_space_group_name_Hall '-P 2ybc'
_space_group_name_H-M_alt 'P 1 21/c 1'
_atom_sites_solution_hydrogens mixed
_audit_creation_method SHELXL-2014/6
_cell_angle_alpha 90
_cell_angle_beta 109.8300(10)
_cell_angle_gamma 90
_cell_formula_units_Z 4
_cell_length_a 10.9211(8)
_cell_length_b 12.0382(9)
_cell_length_c 15.3331(11)
_cell_measurement_reflns_used 5118
_cell_measurement_temperature 150(2)
_cell_measurement_theta_max 28.11
_cell_measurement_theta_min 2.20
_cell_volume 1896.3(2)
_computing_cell_refinement
;
SAINT (Bruker, 1998)
;
_computing_data_collection
;
APEX2 (Bruker, 1998)
;
_computing_data_reduction
;
SAINT (Bruker, 1998)
;
_computing_molecular_graphics
;
SHELXTL (Sheldrick, 2008)
;
_computing_publication_material
;
SHELXTL (Sheldrick, 2008)
;
_computing_structure_refinement
;
SHELXL2014 (Sheldrick, 2015)
;
_computing_structure_solution
;
SHELXS97 (Sheldrick, 2008)
;
_diffrn_ambient_temperature 150(2)
_diffrn_measured_fraction_theta_full 1.000
_diffrn_measured_fraction_theta_max 0.999
_diffrn_measurement_device_type 'Bruker APEXII CCD'
_diffrn_measurement_method '\f and \w scans'
_diffrn_radiation_type MoK\a
_diffrn_radiation_wavelength 0.71073
_diffrn_reflns_av_R_equivalents 0.0284
_diffrn_reflns_av_unetI/netI 0.0248
_diffrn_reflns_limit_h_max 14
_diffrn_reflns_limit_h_min -14
_diffrn_reflns_limit_k_max 16
_diffrn_reflns_limit_k_min -16
_diffrn_reflns_limit_l_max 20
_diffrn_reflns_limit_l_min -20
_diffrn_reflns_number 18855
_diffrn_reflns_theta_full 25.242
_diffrn_reflns_theta_max 28.317
_diffrn_reflns_theta_min 1.982
_exptl_absorpt_coefficient_mu 0.997
_exptl_absorpt_correction_T_max 0.7457
_exptl_absorpt_correction_T_min 0.5092
_exptl_absorpt_correction_type multi-scan
_exptl_absorpt_process_details
;
(SADABS; Bruker, 2009)
;
_exptl_crystal_colour orange
_exptl_crystal_density_diffrn 1.440
_exptl_crystal_description lath
_exptl_crystal_F_000 852
_exptl_crystal_size_max 0.300
_exptl_crystal_size_mid 0.220
_exptl_crystal_size_min 0.130
_refine_diff_density_max 0.786
_refine_diff_density_min -0.502
_refine_ls_extinction_method none
_refine_ls_goodness_of_fit_ref 1.029
_refine_ls_hydrogen_treatment constr
_refine_ls_matrix_type full
_refine_ls_number_parameters 210
_refine_ls_number_reflns 4723
_refine_ls_number_restraints 0
_refine_ls_restrained_S_all 1.029
_refine_ls_R_factor_all 0.0579
_refine_ls_R_factor_gt 0.0422
_refine_ls_shift/su_max 0.001
_refine_ls_shift/su_mean 0.000
_refine_ls_structure_factor_coef Fsqd
_refine_ls_weighting_details 'w=1/[\s^2^(Fo^2^)+(0.0585P)^2^+1.1194P] where P=(Fo^2^+2Fc^2^)/3'
_refine_ls_weighting_scheme calc
_refine_ls_wR_factor_gt 0.1074
_refine_ls_wR_factor_ref 0.1182
_reflns_number_gt 3639
_reflns_number_total 4723
_reflns_threshold_expression 'I > 2\s(I)'
_cod_data_source_file jx3060sup1.cif
_cod_data_source_block 4
_cod_depositor_comments 'Adding full bibliography for 2022315--2022321.cif.'
_cod_original_sg_symbol_H-M 'P 21/c'
_cod_database_code 2022318
_cod_database_fobs_code 2022318
_shelx_space_group_comment
;
The symmetry employed for this shelxl refinement is uniquely defined
by the following loop, which should always be used as a source of
symmetry information in preference to the above space-group names.
They are only intended as comments.
;
_shelx_estimated_absorpt_t_min 0.754
_shelx_estimated_absorpt_t_max 0.881
_shelxl_version_number 2014/6

loop_
_space_group_symop_operation_xyz
'x, y, z'
'-x, y+1/2, -z+1/2'
'-x, -y, -z'
'x, -y-1/2, z-1/2'

loop_
_atom_site_type_symbol
_atom_site_label
_atom_site_fract_x
_atom_site_fract_y
_atom_site_fract_z
_atom_site_U_iso_or_equiv
_atom_site_adp_type
_atom_site_calc_flag
_atom_site_occupancy
_atom_site_disorder_assembly
_atom_site_disorder_group
Mn Mn1 0.19455(3) 0.10537(3) 0.74646(2) 0.03400(12) Uani d 1 . .
O O1 0.02020(15) 0.21397(14) 0.66318(11) 0.0407(4) Uani d 1 . .
H H1' 0.0345 0.2796 0.6506 0.061 Uiso d 1 . .
C C1 -0.1773(3) 0.2337(3) 0.5294(2) 0.0587(8) Uani d 1 . .
H H1A -0.2292 0.2440 0.5699 0.088 Uiso calc 1 . .
H H1B -0.2303 0.1966 0.4721 0.088 Uiso calc 1 . .
H H1C -0.1487 0.3062 0.5144 0.088 Uiso calc 1 . .
C C2 -0.0597(2) 0.1630(2) 0.57840(17) 0.0459(6) Uani d 1 . .
H H2 -0.0071 0.1534 0.5368 0.055 Uiso calc 1 . .
C C3 -0.0952(2) 0.0493(2) 0.60508(19) 0.0473(6) Uani d 1 . .
H H3A -0.1537 0.0569 0.6419 0.057 Uiso calc 1 . .
H H3B -0.1407 0.0054 0.5488 0.057 Uiso calc 1 . .
N N1 0.02525(19) -0.00581(18) 0.65970(14) 0.0394(5) Uani d 1 . .
C C4 0.0397(2) -0.1104(2) 0.66098(18) 0.0420(6) Uani d 1 . .
H H4 -0.0294 -0.1581 0.6271 0.050 Uiso calc 1 . .
C C5 0.1681(2) -0.1549(2) 0.71712(18) 0.0399(5) Uani d 1 . .
C C6 0.2048(3) -0.2653(2) 0.7180(2) 0.0471(6) Uani d 1 . .
H H6 0.1447 -0.3195 0.6833 0.057 Uiso calc 1 . .
C C7 0.3302(3) -0.2951(2) 0.7702(2) 0.0493(7) Uani d 1 . .
H H7 0.3575 -0.3702 0.7710 0.059 Uiso calc 1 . .
C C8 0.4163(3) -0.2156(2) 0.82142(18) 0.0441(6) Uani d 1 . .
H H8 0.5030 -0.2349 0.8578 0.053 Uiso calc 1 . .
C C9 0.3726(2) -0.10657(19) 0.81817(17) 0.0376(5) Uani d 1 . .
N N2 0.25101(19) -0.07766(16) 0.76652(14) 0.0364(4) Uani d 1 . .
C C10 0.4524(2) -0.0124(2) 0.86830(17) 0.0389(5) Uani d 1 . .
H H10 0.5400 -0.0228 0.9076 0.047 Uiso calc 1 . .
N N3 0.39976(19) 0.08298(16) 0.85692(14) 0.0375(4) Uani d 1 . .
C C11 0.4655(2) 0.1818(2) 0.90468(19) 0.0480(6) Uani d 1 . .
H H11A 0.5593 0.1773 0.9130 0.058 Uiso calc 1 . .
H H11B 0.4571 0.1858 0.9669 0.058 Uiso calc 1 . .
C C12 0.4096(3) 0.2830(2) 0.8518(2) 0.0563(8) Uani d 1 . .
H H12 0.4428 0.2852 0.7985 0.068 Uiso calc 1 . .
O O2 0.27425(16) 0.27268(14) 0.81258(12) 0.0472(5) Uani d 1 . .
H H2' 0.2416 0.3282 0.7797 0.071 Uiso d 1 . .
C C13 0.4529(3) 0.3902(2) 0.9037(2) 0.0532(7) Uani d 1 . .
H H13A 0.4153 0.4530 0.8626 0.080 Uiso calc 1 . .
H H13B 0.5480 0.3951 0.9249 0.080 Uiso calc 1 . .
H H13C 0.4234 0.3924 0.9573 0.080 Uiso calc 1 . .
Cl Cl1 0.29005(6) 0.11186(5) 0.61894(4) 0.04378(16) Uani d 1 . .
Cl Cl2 0.13489(7) 0.45169(5) 0.67050(5) 0.04720(17) Uani d 1 . .
O O3 0.10792(18) 0.10270(15) 0.85605(13) 0.0477(4) Uani d 1 . .
H H3C 0.1471 0.1189 0.9142 0.072 Uiso d 1 . .
H H3D 0.0507 0.0518 0.8545 0.072 Uiso d 1 . .
O O4 0.25378(19) 0.14900(19) 1.03228(13) 0.0581(5) Uani d 1 . .
H H4B 0.2301 0.1159 1.0745 0.087 Uiso d 1 . .
H H4A 0.1933 0.1996 1.0172 0.087 Uiso d 1 . .

loop_
_atom_site_aniso_label
_atom_site_aniso_U_11
_atom_site_aniso_U_22
_atom_site_aniso_U_33
_atom_site_aniso_U_12
_atom_site_aniso_U_13
_atom_site_aniso_U_23
Mn1 0.02767(18) 0.02776(18) 0.0371(2) -0.00212(13) -0.00129(14) -0.00330(14)
O1 0.0332(8) 0.0391(9) 0.0394(9) 0.0004(7) -0.0012(7) -0.0006(7)
C1 0.0362(14) 0.082(2) 0.0480(15) 0.0099(14) 0.0015(12) 0.0016(15)
C2 0.0296(11) 0.0612(17) 0.0365(12) 0.0011(11) -0.0023(10) -0.0064(12)
C3 0.0298(12) 0.0554(16) 0.0473(14) -0.0061(11) 0.0007(10) -0.0125(12)
N1 0.0302(10) 0.0410(11) 0.0422(11) -0.0085(8) 0.0061(8) -0.0093(9)
C4 0.0388(13) 0.0396(13) 0.0468(14) -0.0154(10) 0.0134(11) -0.0128(11)
C5 0.0460(13) 0.0307(11) 0.0455(13) -0.0102(10) 0.0190(11) -0.0052(10)
C6 0.0621(17) 0.0289(12) 0.0562(15) -0.0111(11) 0.0275(14) -0.0058(11)
C7 0.0712(19) 0.0277(12) 0.0594(16) 0.0033(12) 0.0358(15) 0.0032(11)
C8 0.0498(14) 0.0355(13) 0.0500(14) 0.0059(11) 0.0211(12) 0.0081(11)
C9 0.0398(12) 0.0304(11) 0.0427(13) 0.0022(9) 0.0140(10) 0.0058(9)
N2 0.0353(10) 0.0287(9) 0.0425(11) -0.0038(8) 0.0098(8) -0.0010(8)
C10 0.0304(11) 0.0377(12) 0.0429(13) 0.0019(9) 0.0051(10) 0.0060(10)
N3 0.0312(10) 0.0315(10) 0.0401(10) -0.0015(8) -0.0004(8) 0.0012(8)
C11 0.0380(13) 0.0387(13) 0.0491(14) -0.0048(11) -0.0092(11) -0.0029(11)
C12 0.0342(13) 0.0373(14) 0.080(2) -0.0037(11) -0.0032(13) -0.0063(13)
O2 0.0394(9) 0.0306(9) 0.0525(11) -0.0025(7) -0.0092(8) -0.0001(7)
C13 0.0441(15) 0.0351(13) 0.0669(18) -0.0096(11) 0.0011(13) -0.0074(12)
Cl1 0.0351(3) 0.0460(3) 0.0470(3) -0.0066(2) 0.0097(3) -0.0041(3)
Cl2 0.0519(4) 0.0320(3) 0.0519(4) 0.0073(3) 0.0101(3) 0.0017(3)
O3 0.0398(9) 0.0542(11) 0.0422(10) -0.0120(8) 0.0051(8) -0.0070(8)
O4 0.0504(11) 0.0705(14) 0.0507(11) -0.0129(10) 0.0134(9) -0.0104(10)

loop_
_atom_type_symbol
_atom_type_description
_atom_type_scat_dispersion_real
_atom_type_scat_dispersion_imag
_atom_type_scat_source
C C 0.0033 0.0016 'International Tables Vol C Tables 4.2.6.8 and 6.1.1.4'
H H 0.0000 0.0000 'International Tables Vol C Tables 4.2.6.8 and 6.1.1.4'
N N 0.0061 0.0033 'International Tables Vol C Tables 4.2.6.8 and 6.1.1.4'
O O 0.0106 0.0060 'International Tables Vol C Tables 4.2.6.8 and 6.1.1.4'
Cl Cl 0.1484 0.1585 'International Tables Vol C Tables 4.2.6.8 and 6.1.1.4'
Mn Mn 0.3368 0.7283 'International Tables Vol C Tables 4.2.6.8 and 6.1.1.4'

loop_
_geom_angle_atom_site_label_1
_geom_angle_atom_site_label_2
_geom_angle_atom_site_label_3
_geom_angle_site_symmetry_1
_geom_angle_site_symmetry_3
_geom_angle
_geom_angle_publ_flag
O3 Mn1 N2 . . 92.85(7) ?
O3 Mn1 O2 . . 82.62(7) ?
N2 Mn1 O2 . . 138.19(7) ?
O3 Mn1 N1 . . 87.91(7) ?
N2 Mn1 N1 . . 69.15(7) ?
O2 Mn1 N1 . . 151.21(7) ?
O3 Mn1 O1 . . 86.72(7) ?
N2 Mn1 O1 . . 139.22(7) ?
O2 Mn1 O1 . . 82.24(6) ?
N1 Mn1 O1 . . 70.09(7) ?
O3 Mn1 N3 . . 89.99(7) ?
N2 Mn1 N3 . . 68.87(7) ?
O2 Mn1 N3 . . 69.59(6) ?
N1 Mn1 N3 . . 137.79(7) ?
O1 Mn1 N3 . . 151.82(7) ?
O3 Mn1 Cl1 . . 178.66(5) ?
N2 Mn1 Cl1 . . 88.30(6) ?
O2 Mn1 Cl1 . . 96.98(5) ?
N1 Mn1 Cl1 . . 91.86(6) ?
O1 Mn1 Cl1 . . 91.96(5) ?
N3 Mn1 Cl1 . . 91.07(6) ?
C2 O1 Mn1 . . 113.17(14) ?
O1 C2 C1 . . 111.3(2) ?
O1 C2 C3 . . 105.9(2) ?
C1 C2 C3 . . 113.0(2) ?
N1 C3 C2 . . 107.58(19) ?
C4 N1 C3 . . 123.0(2) ?
C4 N1 Mn1 . . 119.77(17) ?
C3 N1 Mn1 . . 117.27(16) ?
N1 C4 C5 . . 117.3(2) ?
N2 C5 C6 . . 121.4(3) ?
N2 C5 C4 . . 113.9(2) ?
C6 C5 C4 . . 124.7(2) ?
C7 C6 C5 . . 118.8(2) ?
C6 C7 C8 . . 119.9(2) ?
C7 C8 C9 . . 118.2(3) ?
N2 C9 C8 . . 121.7(2) ?
N2 C9 C10 . . 113.5(2) ?
C8 C9 C10 . . 124.8(2) ?
C5 N2 C9 . . 119.9(2) ?
C5 N2 Mn1 . . 119.63(17) ?
C9 N2 Mn1 . . 119.91(15) ?
N3 C10 C9 . . 117.6(2) ?
C10 N3 C11 . . 123.2(2) ?
C10 N3 Mn1 . . 119.05(16) ?
C11 N3 Mn1 . . 117.54(15) ?
N3 C11 C12 . . 110.94(19) ?
O2 C12 C11 . . 110.0(2) ?
O2 C12 C13 . . 113.5(2) ?
C11 C12 C13 . . 114.8(2) ?
C12 O2 Mn1 . . 117.12(16) ?

loop_
_geom_bond_atom_site_label_1
_geom_bond_atom_site_label_2
_geom_bond_site_symmetry_2
_geom_bond_distance
_geom_bond_publ_flag
Mn1 O3 . 2.1905(19) ?
Mn1 N2 . 2.281(2) ?
Mn1 O2 . 2.2897(17) ?
Mn1 N1 . 2.3046(19) ?
Mn1 O1 . 2.3056(16) ?
Mn1 N3 . 2.3213(19) ?
Mn1 Cl1 . 2.5101(8) ?
O1 C2 . 1.435(3) ?
C1 C2 . 1.511(4) ?
C2 C3 . 1.516(4) ?
C3 N1 . 1.458(3) ?
N1 C4 . 1.268(3) ?
C4 C5 . 1.475(4) ?
C5 N2 . 1.339(3) ?
C5 C6 . 1.388(4) ?
C6 C7 . 1.378(4) ?
C7 C8 . 1.385(4) ?
C8 C9 . 1.391(3) ?
C9 N2 . 1.341(3) ?
C9 C10 . 1.477(3) ?
C10 N3 . 1.269(3) ?
N3 C11 . 1.453(3) ?
C11 C12 . 1.476(4) ?
C12 O2 . 1.400(3) ?
C12 C13 . 1.506(4) ?

loop_
_geom_hbond_atom_site_label_D
_geom_hbond_atom_site_label_H
_geom_hbond_atom_site_label_A
_geom_hbond_site_symmetry_A
_geom_hbond_distance_DH
_geom_hbond_distance_HA
_geom_hbond_distance_DA
_geom_hbond_angle_DHA
O4 H4B Cl2 4_566 0.87 2.23 3.084(2) 169.3
O3 H3D Cl2 2_546 0.87 2.28 3.1257(19) 165.4
O4 H4A Cl1 4_566 0.87 2.75 3.139(2) 108.4
C10 H10 O4 3_657 0.95 2.61 3.465(3) 149.6
O1 H1' Cl2 . 0.84 2.32 3.1105(19) 158.1
O2 H2' Cl2 . 0.84 2.25 3.0752(18) 168.7
O3 H3C O4 . 0.87 1.83 2.689(3) 170.7
